data_7005241
loop_
_publ_author_name
'Bennett, Martin A.'
'Byrnes, Matthew J.'
'Willis, Anthony C.'

_publ_section_title
;
 Bis(acetylacetonato)ruthenium(II) complexes containing
 alkynyldiphenylphosphines. Formation and redox behaviour of
 [Ru(acac)2(Ph2PC triple bond CR)2] (R=H, Me, Ph) complexes and the
 binuclear complex cis-[{Ru(acac)2}2(micro-Ph2PC triple bond CPPh2)}2].
;
_journal_issue 17
_journal_name_full 'Dalton transactions (Cambridge, England : 2003)'
_journal_page_first 1677
_journal_page_last 1686
_journal_paper_doi 10.1039/b618365d
_journal_year 2007
_chemical_formula_moiety ' C40 H40 O4 P2 Ru , 2(C H2 Cl2)'
_chemical_formula_sum 'C42 H44 Cl4 O4 P2 Ru'
_chemical_formula_weight 917.64
_space_group_IT_number 2
_symmetry_cell_setting triclinic
_symmetry_Int_Tables_number 2
_symmetry_space_group_name_Hall '-P 1'
_symmetry_space_group_name_H-M 'P -1'
_audit_creation_date 1998-07-01
_audit_creation_method 'by teXsan v1.8'
_audit_update_record
;
?
;
_cell_angle_alpha 117.21(2)
_cell_angle_beta 94.27(2)
_cell_angle_gamma 107.61(1)
_cell_formula_units_Z 1
_cell_length_a 10.247(1)
_cell_length_b 11.045(3)
_cell_length_c 11.720(3)
_cell_measurement_reflns_used 25
_cell_measurement_temperature 193.2
_cell_measurement_theta_max 54.5
_cell_measurement_theta_min 52.5
_cell_volume 1088.4(5)
_computing_cell_refinement 'MSC/AFC Diffractometer Control'
_computing_data_collection 'MSC/AFC Diffractometer Control'
_computing_data_reduction 'teXsan (MSC, 1992-1997)'
_computing_publication_material 'teXsan (MSC, 1992-1997)'
_computing_structure_refinement 'teXsan (MSC, 1992-1997)'
_computing_structure_solution
;
SIR92 (Altomare, et. al. 1993)
;
_diffrn_ambient_temperature 193.2
_diffrn_measured_fraction_theta_full 1.0
_diffrn_measured_fraction_theta_max 1.0
_diffrn_measurement_device_type 'Rigaku AFC6R'
_diffrn_measurement_method \w-2\q
_diffrn_orient_matrix_UB_11 0.05131
_diffrn_orient_matrix_UB_12 -0.06212
_diffrn_orient_matrix_UB_13 -0.05173
_diffrn_orient_matrix_UB_21 0.08914
_diffrn_orient_matrix_UB_22 0.06889
_diffrn_orient_matrix_UB_23 0.07172
_diffrn_orient_matrix_UB_31 -0.02473
_diffrn_orient_matrix_UB_32 -0.05918
_diffrn_orient_matrix_UB_33 0.04477
_diffrn_radiation_detector 'scintillation counter'
_diffrn_radiation_monochromator graphite
_diffrn_radiation_source 'Rigaku rotating anode'
_diffrn_radiation_type 'Cu K\a'
_diffrn_radiation_wavelength 1.5418
_diffrn_reflns_av_R_equivalents 0.03925
_diffrn_reflns_av_sigmaI/netI 0.040
_diffrn_reflns_limit_h_max 11
_diffrn_reflns_limit_h_min -11
_diffrn_reflns_limit_k_max 11
_diffrn_reflns_limit_k_min -12
_diffrn_reflns_limit_l_max 13
_diffrn_reflns_limit_l_min 0
_diffrn_reflns_number 3425
_diffrn_reflns_reduction_process 'Lp corrections applied'
_diffrn_reflns_theta_full 60
_diffrn_reflns_theta_max 60.00
_diffrn_reflns_theta_min 4.38
_diffrn_standards_decay_% -0.04
_diffrn_standards_interval_count 150
_diffrn_standards_number 3
_exptl_absorpt_coefficient_mu 6.316
_exptl_absorpt_correction_T_max 0.608
_exptl_absorpt_correction_T_min 0.457
_exptl_absorpt_correction_type analytical
_exptl_absorpt_process_details
;
analytical (de Meulenaer & Tompa, 1965)
;
_exptl_crystal_colour orange
_exptl_crystal_density_diffrn 1.400
_exptl_crystal_density_meas ?
_exptl_crystal_description block
_exptl_crystal_F_000 470.00
_exptl_crystal_size_max 0.20
_exptl_crystal_size_mid 0.12
_exptl_crystal_size_min 0.10
_refine_diff_density_max 0.49
_refine_diff_density_min -0.43
_refine_ls_extinction_method none
_refine_ls_goodness_of_fit_all 1.591
_refine_ls_goodness_of_fit_ref 1.628
_refine_ls_hydrogen_treatment refxyz
_refine_ls_matrix_type full
_refine_ls_number_constraints 0
_refine_ls_number_parameters 307
_refine_ls_number_reflns 3026
_refine_ls_number_restraints 0
_refine_ls_R_factor_all 0.0313
_refine_ls_R_factor_gt 0.0282
_refine_ls_shift/su_max 0.0440
_refine_ls_shift/su_mean 0.0020
_refine_ls_structure_factor_coef F
_refine_ls_weighting_details 'w = 1/[\s^2^(Fo) + 0.00010|Fo|^2^]'
_refine_ls_weighting_scheme sigma
_refine_ls_wR_factor_all 0.0355
_refine_ls_wR_factor_gt 0.0349
_refine_ls_wR_factor_ref 0.0349
_reflns_number_gt 3026
_reflns_number_total 3241
_reflns_threshold_expression I>2.00\s(I)
_cod_data_source_file b618365d.txt
_cod_data_source_block mat12a
_cod_original_cell_volume 1088.3(5)
_cod_original_sg_symbol_H-M 'P -1 '
_cod_original_formula_sum 'C42 H44 Cl4 O4 P2 Ru '
_cod_database_code 7005241

loop_
_symmetry_equiv_pos_as_xyz
' +x, +y, +z'
' -x, -y, -z'

loop_
_atom_site_label
_atom_site_fract_x
_atom_site_fract_y
_atom_site_fract_z
_atom_site_U_iso_or_equiv
_atom_site_occupancy
_atom_site_refinement_flags
_atom_site_adp_type
_atom_site_calc_flag
_atom_site_calc_attached_atom
Ru(1) 0.5000 0.5000 0.5000 0.02243(8) 1.0 S Uani d ?
Cl(1) 0.7934(1) -0.0435(1) 1.0126(1) 0.0799(4) 1.000 . Uani d ?
Cl(2) 0.8442(1) 0.0677(1) 0.8326(1) 0.0752(3) 1.000 . Uani d ?
P(1) 0.53361(7) 0.33612(8) 0.56138(7) 0.0264(2) 1.000 . Uani d ?
O(1) 0.2874(2) 0.3702(2) 0.4280(2) 0.0295(5) 1.000 . Uani d ?
O(2) 0.4792(2) 0.6279(2) 0.6868(2) 0.0295(5) 1.000 . Uani d ?
C(1) 0.0454(4) 0.3016(5) 0.4217(4) 0.051(1) 1.000 . Uani d ?
C(2) 0.1967(3) 0.4021(3) 0.4939(3) 0.0341(8) 1.000 . Uani d ?
C(3) 0.2264(3) 0.5188(4) 0.6217(3) 0.0390(9) 1.000 . Uani d ?
C(4) 0.3576(3) 0.6183(3) 0.7095(3) 0.0345(9) 1.000 . Uani d ?
C(5) 0.3624(5) 0.7274(5) 0.8492(4) 0.055(1) 1.000 . Uani d ?
C(6) 0.5188(3) 0.1659(3) 0.4285(3) 0.0355(9) 1.000 . Uani d ?
C(7) 0.5103(3) 0.0568(4) 0.3328(3) 0.0390(9) 1.000 . Uani d ?
C(8) 0.4990(5) -0.0778(5) 0.2150(4) 0.057(1) 1.000 . Uani d ?
C(9) 0.4017(3) 0.2814(3) 0.6440(3) 0.0317(8) 1.000 . Uani d ?
C(10) 0.2855(4) 0.1514(4) 0.5749(4) 0.047(1) 1.000 . Uani d ?
C(11) 0.1823(4) 0.1164(6) 0.6392(5) 0.068(2) 1.000 . Uani d ?
C(12) 0.1991(4) 0.2114(6) 0.7708(5) 0.067(2) 1.000 . Uani d ?
C(13) 0.3118(4) 0.3410(5) 0.8388(4) 0.056(1) 1.000 . Uani d ?
C(14) 0.4147(4) 0.3774(4) 0.7767(3) 0.043(1) 1.000 . Uani d ?
C(15) 0.7021(3) 0.3958(3) 0.6742(3) 0.0319(8) 1.000 . Uani d ?
C(16) 0.7601(4) 0.5390(4) 0.7781(3) 0.043(1) 1.000 . Uani d ?
C(17) 0.8878(4) 0.5904(5) 0.8646(4) 0.061(1) 1.000 . Uani d ?
C(18) 0.9609(4) 0.4991(6) 0.8469(5) 0.068(2) 1.000 . Uani d ?
C(19) 0.9050(4) 0.3567(6) 0.7443(5) 0.067(2) 1.000 . Uani d ?
C(20) 0.7754(4) 0.3024(4) 0.6563(4) 0.047(1) 1.000 . Uani d ?
C(21) 0.7806(6) -0.0877(5) 0.8484(4) 0.067(1) 1.000 . Uani d ?
H(1) -0.025(4) 0.318(4) 0.466(4) 0.061 1.000 . Uiso d ?
H(2) 0.031(4) 0.206(4) 0.381(4) 0.061 1.000 . Uiso d ?
H(3) 0.015(4) 0.301(4) 0.339(4) 0.061 1.000 . Uiso d ?
H(4) 0.153(4) 0.528(4) 0.647(3) 0.046 1.000 . Uiso d ?
H(5) 0.418(4) 0.817(5) 0.876(4) 0.065 1.000 . Uiso d ?
H(6) 0.274(4) 0.732(4) 0.860(4) 0.065 1.000 . Uiso d ?
H(7) 0.385(4) 0.699(4) 0.907(4) 0.065 1.000 . Uiso d ?
H(8) 0.430(4) -0.166(5) 0.207(4) 0.069 1.000 . Uiso d ?
H(9) 0.584(4) -0.088(5) 0.212(4) 0.069 1.000 . Uiso d ?
H(10) 0.468(4) -0.082(4) 0.137(4) 0.069 1.000 . Uiso d ?
H(11) 0.276(4) 0.083(4) 0.490(4) 0.057 1.000 . Uiso d ?
H(12) 0.108(5) 0.026(5) 0.589(4) 0.082 1.000 . Uiso d ?
H(13) 0.138(5) 0.193(5) 0.808(4) 0.080 1.000 . Uiso d ?
H(14) 0.322(4) 0.406(4) 0.933(4) 0.067 1.000 . Uiso d ?
H(15) 0.502(4) 0.475(4) 0.833(3) 0.051 1.000 . Uiso d ?
H(16) 0.713(4) 0.596(4) 0.790(3) 0.052 1.000 . Uiso d ?
H(17) 0.931(4) 0.684(5) 0.928(4) 0.072 1.000 . Uiso d ?
H(18) 1.045(5) 0.532(5) 0.905(4) 0.082 1.000 . Uiso d ?
H(19) 0.951(5) 0.292(5) 0.731(4) 0.081 1.000 . Uiso d ?
H(20) 0.734(4) 0.209(4) 0.585(4) 0.057 1.000 . Uiso d ?
H(21) 0.829(5) -0.125(5) 0.829(5) 0.079 1.000 . Uiso d ?
H(22) 0.677(5) -0.134(5) 0.806(4) 0.079 1.000 . Uiso d ?

loop_
_atom_site_aniso_label
_atom_site_aniso_U_11
_atom_site_aniso_U_22
_atom_site_aniso_U_33
_atom_site_aniso_U_12
_atom_site_aniso_U_13
_atom_site_aniso_U_23
Ru(1) 0.0232(2) 0.0220(2) 0.0218(2) 0.0075(1) 0.0066(1) 0.0113(1)
Cl(1) 0.0924(8) 0.0957(9) 0.0546(6) 0.0382(7) 0.0219(6) 0.0380(6)
Cl(2) 0.0549(6) 0.0648(7) 0.0847(7) -0.0102(5) -0.0081(5) 0.0450(6)
P(1) 0.0286(4) 0.0250(4) 0.0270(4) 0.0095(3) 0.0072(3) 0.0145(3)
O(1) 0.026(1) 0.030(1) 0.031(1) 0.0078(8) 0.0068(8) 0.0168(9)
O(2) 0.035(1) 0.030(1) 0.025(1) 0.0126(9) 0.0110(8) 0.0136(9)
C(1) 0.029(2) 0.058(2) 0.058(2) 0.011(2) 0.011(2) 0.024(2)
C(2) 0.030(2) 0.037(2) 0.042(2) 0.011(1) 0.009(1) 0.026(1)
C(3) 0.033(2) 0.047(2) 0.047(2) 0.022(2) 0.021(1) 0.026(2)
C(4) 0.046(2) 0.034(2) 0.034(2) 0.020(1) 0.017(1) 0.021(1)
C(5) 0.064(3) 0.050(2) 0.040(2) 0.022(2) 0.027(2) 0.013(2)
C(6) 0.043(2) 0.031(2) 0.036(2) 0.014(1) 0.009(1) 0.019(2)
C(7) 0.051(2) 0.035(2) 0.035(2) 0.019(2) 0.010(1) 0.020(2)
C(8) 0.084(3) 0.045(2) 0.040(2) 0.034(2) 0.013(2) 0.013(2)
C(9) 0.029(2) 0.037(2) 0.041(2) 0.014(1) 0.009(1) 0.028(1)
C(10) 0.038(2) 0.051(2) 0.054(2) 0.006(2) 0.006(2) 0.035(2)
C(11) 0.033(2) 0.093(3) 0.096(4) 0.005(2) 0.010(2) 0.075(3)
C(12) 0.047(2) 0.119(4) 0.090(4) 0.040(3) 0.037(2) 0.086(3)
C(13) 0.056(2) 0.086(3) 0.063(2) 0.042(2) 0.033(2) 0.055(2)
C(14) 0.049(2) 0.051(2) 0.046(2) 0.026(2) 0.020(2) 0.032(2)
C(15) 0.030(2) 0.041(2) 0.034(2) 0.011(1) 0.010(1) 0.026(1)
C(16) 0.041(2) 0.048(2) 0.037(2) 0.009(2) 0.003(1) 0.024(2)
C(17) 0.046(2) 0.076(3) 0.044(2) -0.002(2) -0.005(2) 0.035(2)
C(18) 0.031(2) 0.118(4) 0.067(3) 0.009(2) 0.003(2) 0.069(3)
C(19) 0.046(2) 0.114(4) 0.088(3) 0.044(3) 0.026(2) 0.077(3)
C(20) 0.040(2) 0.064(2) 0.060(2) 0.026(2) 0.018(2) 0.043(2)
C(21) 0.083(3) 0.050(3) 0.051(2) 0.010(2) 0.014(2) 0.021(2)

loop_
_atom_type_symbol
_atom_type_oxidation_number
_atom_type_number_in_cell
_atom_type_scat_dispersion_real
_atom_type_scat_dispersion_imag
_atom_type_scat_source
C 0 42 0.017 0.009
;International Tables for Crystallography
(1992, Vol. C, Tables 4.2.6.8 and 6.1.1.1)
;
H 0 44 0.000 0.000
;International Tables for Crystallography
(1992, Vol. C, Table 6.1.1.2)
;
Cl 0 4 0.348 0.702
;International Tables for Crystallography
(1992, Vol. C, Tables 4.2.6.8 and 6.1.1.1)
;
O 0 4 0.047 0.032
;International Tables for Crystallography
(1992, Vol. C, Tables 4.2.6.8 and 6.1.1.1)
;
P 0 2 0.283 0.434
;International Tables for Crystallography
(1992, Vol. C, Tables 4.2.6.8 and 6.1.1.1)
;
Ru 0 1 -0.105 3.296
;International Tables for Crystallography
(1992, Vol. C, Tables 4.2.6.8 and 6.1.1.1)
;

loop_
_geom_angle_atom_site_label_1
_geom_angle_atom_site_label_2
_geom_angle_atom_site_label_3
_geom_angle
_geom_angle_site_symmetry_1
_geom_angle_site_symmetry_2
_geom_angle_site_symmetry_3
_geom_angle_publ_flag
P(1) Ru(1) P(1) 180.00 . . 2_666 yes
P(1) Ru(1) O(1) 88.73(6) . . . yes
P(1) Ru(1) O(1) 91.27(6) . . 2_666 yes
P(1) Ru(1) O(2) 90.22(6) . . . yes
P(1) Ru(1) O(2) 89.78(6) . . 2_666 yes
P(1) Ru(1) O(1) 91.27(6) 2_666 . . yes
P(1) Ru(1) O(1) 88.73(6) 2_666 . 2_666 yes
P(1) Ru(1) O(2) 89.78(6) 2_666 . . yes
P(1) Ru(1) O(2) 90.22(6) 2_666 . 2_666 yes
O(1) Ru(1) O(1) 180.0000(1) . . 2_666 yes
O(1) Ru(1) O(2) 93.34(7) . . . yes
O(1) Ru(1) O(2) 86.66(7) . . 2_666 yes
O(1) Ru(1) O(2) 86.66(7) 2_666 . . yes
O(1) Ru(1) O(2) 93.34(7) 2_666 . 2_666 yes
O(2) Ru(1) O(2) 180.00 . . 2_666 yes
Ru(1) P(1) C(6) 114.8(1) . . . yes
Ru(1) P(1) C(9) 113.34(9) . . . yes
Ru(1) P(1) C(15) 117.7(1) . . . yes
C(6) P(1) C(9) 102.6(1) . . . yes
C(6) P(1) C(15) 103.1(1) . . . yes
C(9) P(1) C(15) 103.5(1) . . . yes
Ru(1) O(1) C(2) 122.2(2) . . . yes
Ru(1) O(2) C(4) 121.2(2) . . . yes
C(2) C(1) H(1) 119(2) . . . no
C(2) C(1) H(2) 114(3) . . . no
C(2) C(1) H(3) 113(2) . . . no
H(1) C(1) H(2) 110(3) . . . no
H(1) C(1) H(3) 104(3) . . . no
H(2) C(1) H(3) 95(3) . . . no
O(1) C(2) C(1) 114.9(3) . . . yes
O(1) C(2) C(3) 126.1(3) . . . yes
C(1) C(2) C(3) 119.0(3) . . . yes
C(2) C(3) C(4) 128.7(3) . . . yes
C(2) C(3) H(4) 113(2) . . . no
C(4) C(3) H(4) 118(2) . . . no
O(2) C(4) C(3) 127.2(3) . . . yes
O(2) C(4) C(5) 114.0(3) . . . yes
C(3) C(4) C(5) 118.7(3) . . . yes
C(4) C(5) H(5) 114(3) . . . no
C(4) C(5) H(6) 113(2) . . . no
C(4) C(5) H(7) 111(3) . . . no
H(5) C(5) H(6) 105(4) . . . no
H(5) C(5) H(7) 111(4) . . . no
H(6) C(5) H(7) 103(3) . . . no
P(1) C(6) C(7) 174.5(3) . . . yes
C(6) C(7) C(8) 179.6(4) . . . yes
C(7) C(8) H(8) 113(2) . . . no
C(7) C(8) H(9) 112(3) . . . no
C(7) C(8) H(10) 113(3) . . . no
H(8) C(8) H(9) 109(4) . . . no
H(8) C(8) H(10) 103(3) . . . no
H(9) C(8) H(10) 105(4) . . . no
P(1) C(9) C(10) 121.1(3) . . . yes
P(1) C(9) C(14) 119.3(2) . . . yes
C(10) C(9) C(14) 119.4(3) . . . yes
C(9) C(10) C(11) 119.8(4) . . . yes
C(9) C(10) H(11) 122(2) . . . no
C(11) C(10) H(11) 118(2) . . . no
C(10) C(11) C(12) 119.7(4) . . . yes
C(10) C(11) H(12) 116(3) . . . no
C(12) C(11) H(12) 124(3) . . . no
C(11) C(12) C(13) 120.9(4) . . . yes
C(11) C(12) H(13) 120(3) . . . no
C(13) C(12) H(13) 119(3) . . . no
C(12) C(13) C(14) 120.2(4) . . . yes
C(12) C(13) H(14) 119(2) . . . no
C(14) C(13) H(14) 120(2) . . . no
C(9) C(14) C(13) 120.0(4) . . . yes
C(9) C(14) H(15) 122(2) . . . no
C(13) C(14) H(15) 118(2) . . . no
P(1) C(15) C(16) 118.3(2) . . . yes
P(1) C(15) C(20) 122.3(3) . . . yes
C(16) C(15) C(20) 119.3(3) . . . yes
C(15) C(16) C(17) 120.8(4) . . . yes
C(15) C(16) H(16) 119(2) . . . no
C(17) C(16) H(16) 120(2) . . . no
C(16) C(17) C(18) 120.1(4) . . . yes
C(16) C(17) H(17) 123(3) . . . no
C(18) C(17) H(17) 117(3) . . . no
C(17) C(18) C(19) 119.9(4) . . . yes
C(17) C(18) H(18) 121(3) . . . no
C(19) C(18) H(18) 119(3) . . . no
C(18) C(19) C(20) 120.8(4) . . . yes
C(18) C(19) H(19) 122(3) . . . no
C(20) C(19) H(19) 117(3) . . . no
C(15) C(20) C(19) 119.1(4) . . . yes
C(15) C(20) H(20) 117(2) . . . no
C(19) C(20) H(20) 124(2) . . . no
Cl(1) C(21) Cl(2) 112.5(2) . . . yes
Cl(1) C(21) H(21) 103(4) . . . no
Cl(1) C(21) H(22) 105(2) . . . no
Cl(2) C(21) H(21) 107(4) . . . no
Cl(2) C(21) H(22) 106(3) . . . no
H(21) C(21) H(22) 124(5) . . . no

loop_
_geom_bond_atom_site_label_1
_geom_bond_atom_site_label_2
_geom_bond_distance
_geom_bond_site_symmetry_1
_geom_bond_site_symmetry_2
_geom_bond_publ_flag
Ru(1) P(1) 2.3330(7) . . yes
Ru(1) P(1) 2.3330(7) . 2_666 yes
Ru(1) O(1) 2.060(2) . . yes
Ru(1) O(1) 2.060(2) . 2_666 yes
Ru(1) O(2) 2.063(2) . . yes
Ru(1) O(2) 2.063(2) . 2_666 yes
Cl(1) C(21) 1.739(5) . . yes
Cl(2) C(21) 1.742(5) . . yes
P(1) C(6) 1.760(3) . . yes
P(1) C(9) 1.835(3) . . yes
P(1) C(15) 1.827(3) . . yes
O(1) C(2) 1.281(3) . . yes
O(2) C(4) 1.277(3) . . yes
C(1) C(2) 1.502(4) . . yes
C(1) H(1) 0.93(4) . . no
C(1) H(2) 0.90(4) . . no
C(1) H(3) 0.98(4) . . no
C(2) C(3) 1.388(4) . . yes
C(3) C(4) 1.393(4) . . yes
C(3) H(4) 0.84(3) . . no
C(4) C(5) 1.511(4) . . yes
C(5) H(5) 0.87(4) . . no
C(5) H(6) 0.94(4) . . no
C(5) H(7) 0.91(4) . . no
C(6) C(7) 1.185(4) . . yes
C(7) C(8) 1.458(5) . . yes
C(8) H(8) 0.97(4) . . no
C(8) H(9) 0.92(4) . . no
C(8) H(10) 0.93(4) . . no
C(9) C(10) 1.376(4) . . yes
C(9) C(14) 1.392(4) . . yes
C(10) C(11) 1.404(5) . . yes
C(10) H(11) 0.91(4) . . no
C(11) C(12) 1.372(7) . . yes
C(11) H(12) 0.93(4) . . no
C(12) C(13) 1.356(6) . . yes
C(12) H(13) 0.82(4) . . no
C(13) C(14) 1.388(5) . . yes
C(13) H(14) 0.98(4) . . no
C(14) H(15) 1.04(3) . . no
C(15) C(16) 1.378(4) . . yes
C(15) C(20) 1.402(4) . . yes
C(16) C(17) 1.375(5) . . yes
C(16) H(16) 0.87(3) . . no
C(17) C(18) 1.382(7) . . yes
C(17) H(17) 0.89(4) . . no
C(18) C(19) 1.368(7) . . yes
C(18) H(18) 0.92(4) . . no
C(19) C(20) 1.391(5) . . yes
C(19) H(19) 0.93(4) . . no
C(20) H(20) 0.92(4) . . no
C(21) H(21) 0.72(4) . . no
C(21) H(22) 1.00(4) . . no

loop_
_geom_contact_atom_site_label_1
_geom_contact_atom_site_label_2
_geom_contact_distance
_geom_contact_site_symmetry_1
_geom_contact_site_symmetry_2
_geom_contact_publ_flag
Cl(2) C(7) 3.512(3) . 2_656 no
Cl(2) C(8) 3.563(5) . 2_656 no
O(1) C(21) 3.134(5) . 2_656 no
O(2) C(21) 3.288(5) . 1_565 no

loop_
_geom_torsion_atom_site_label_1
_geom_torsion_atom_site_label_2
_geom_torsion_atom_site_label_3
_geom_torsion_atom_site_label_4
_geom_torsion_site_symmetry_1
_geom_torsion_site_symmetry_2
_geom_torsion_site_symmetry_3
_geom_torsion_site_symmetry_4
_geom_torsion
_geom_torsion_publ_flag
Ru(1) P(1) C(9) C(10) . . . . 97.6(3) no
Ru(1) P(1) C(9) C(14) . . . . -78.2(2) no
Ru(1) P(1) C(15) C(16) . . . . 40.5(3) no
Ru(1) P(1) C(15) C(20) . . . . -137.7(2) no
Ru(1) P(1) C(9) C(10) . 2_666 2_666 2_666 -97.6(3) no
Ru(1) P(1) C(9) C(14) . 2_666 2_666 2_666 78.2(2) no
Ru(1) P(1) C(15) C(16) . 2_666 2_666 2_666 -40.5(3) no
Ru(1) P(1) C(15) C(20) . 2_666 2_666 2_666 137.7(2) no
Ru(1) O(1) C(2) C(1) . . . . 175.5(2) no
Ru(1) O(1) C(2) C(3) . . . . -4.0(4) no
Ru(1) O(1) C(2) C(1) . 2_666 2_666 2_666 -175.5(2) no
Ru(1) O(1) C(2) C(3) . 2_666 2_666 2_666 4.0(4) no
Ru(1) O(2) C(4) C(3) . . . . 5.4(4) no
Ru(1) O(2) C(4) C(5) . . . . -176.0(2) no
Ru(1) O(2) C(4) C(3) . 2_666 2_666 2_666 -5.4(4) no
Ru(1) O(2) C(4) C(5) . 2_666 2_666 2_666 176.0(2) no
P(1) Ru(1) O(1) C(2) . . . . 99.8(2) no
P(1) Ru(1) O(1) C(2) . . 2_666 2_666 80.2(2) no
P(1) Ru(1) O(2) C(4) . . . . -99.0(2) no
P(1) Ru(1) O(2) C(4) . . 2_666 2_666 -81.0(2) no
P(1) C(9) C(10) C(11) . . . . -176.5(3) no
P(1) C(9) C(14) C(13) . . . . 176.7(3) no
P(1) C(15) C(16) C(17) . . . . -178.9(3) no
P(1) C(15) C(20) C(19) . . . . 178.4(3) no
O(1) Ru(1) P(1) C(6) . . . . 72.4(1) no
O(1) Ru(1) P(1) C(9) . . . . -45.0(1) no
O(1) Ru(1) P(1) C(15) . . . . -166.0(1) no
O(1) Ru(1) P(1) C(6) . . 2_666 2_666 107.6(1) no
O(1) Ru(1) P(1) C(9) . . 2_666 2_666 -135.0(1) no
O(1) Ru(1) P(1) C(15) . . 2_666 2_666 -14.0(1) no
O(1) Ru(1) O(2) C(4) . . . . -10.2(2) no
O(1) Ru(1) O(2) C(4) . . 2_666 2_666 -169.8(2) no
O(1) C(2) C(3) C(4) . . . . -5.5(6) no
O(2) Ru(1) P(1) C(6) . . . . 165.8(1) no
O(2) Ru(1) P(1) C(9) . . . . 48.3(1) no
O(2) Ru(1) P(1) C(15) . . . . -72.7(1) no
O(2) Ru(1) P(1) C(6) . . 2_666 2_666 14.2(1) no
O(2) Ru(1) P(1) C(9) . . 2_666 2_666 131.7(1) no
O(2) Ru(1) P(1) C(15) . . 2_666 2_666 -107.3(1) no
O(2) Ru(1) O(1) C(2) . . . . 9.7(2) no
O(2) Ru(1) O(1) C(2) . . 2_666 2_666 170.3(2) no
O(2) C(4) C(3) C(2) . . . . 4.7(6) no
C(1) C(2) C(3) C(4) . . . . 175.0(3) no
C(2) C(3) C(4) C(5) . . . . -173.9(4) no
C(6) P(1) C(9) C(10) . . . . -26.8(3) no
C(6) P(1) C(9) C(14) . . . . 157.4(2) no
C(6) P(1) C(15) C(16) . . . . 167.9(3) no
C(6) P(1) C(15) C(20) . . . . -10.3(3) no
C(9) P(1) C(15) C(16) . . . . -85.5(3) no
C(9) P(1) C(15) C(20) . . . . 96.4(3) no
C(9) C(10) C(11) C(12) . . . . -0.7(6) no
C(9) C(14) C(13) C(12) . . . . 0.5(5) no
C(10) C(9) P(1) C(15) . . . . -133.8(3) no
C(10) C(9) C(14) C(13) . . . . 0.8(5) no
C(10) C(11) C(12) C(13) . . . . 2.1(7) no
C(11) C(10) C(9) C(14) . . . . -0.7(5) no
C(11) C(12) C(13) C(14) . . . . -2.0(6) no
C(14) C(9) P(1) C(15) . . . . 50.4(3) no
C(15) C(16) C(17) C(18) . . . . 1.0(6) no
C(15) C(20) C(19) C(18) . . . . -0.2(6) no
C(16) C(15) C(20) C(19) . . . . 0.2(5) no
C(16) C(17) C(18) C(19) . . . . -1.0(6) no
C(17) C(16) C(15) C(20) . . . . -0.6(5) no
C(17) C(18) C(19) C(20) . . . . 0.6(6) no
